data_4320334
loop_
_publ_author_name
'Jessica M. Allen'
'William W. Brennessel'
'Carrie E. Buss'
'John E. Ellis'
'Mikhail E. Minyaev'
'Maren Pink'
'Garry F. Warnock'
'Mark L. Winzenburg'
'Victor G. Young'

_publ_section_title
;
 Synthesis, Isolation, and Characterization of Trisodium
 Tricarbonyliridate (3-), Na3[Ir(CO)3]. Initial Studies on Its Derivative
 Chemistry and Structural Characterizations of trans-[Ir(CO)3(EPh3)2]-, E
 = Ge, Sn, and trans-[Co(CO)3(SnPh3)2]-,1
;
_journal_name_full 'Inorganic Chemistry'
_journal_page_first 5279
_journal_page_last 5284
_journal_paper_doi 10.1021/ic0105011
_journal_volume 40
_journal_year 2001
_chemical_formula_moiety 'C39 H30 Co O3 Sn2, C8 H20 N, C H2 Cl2'
_chemical_formula_sum 'C48 H52 Cl2 Co N O3 Sn2'
_chemical_formula_weight 1058.12
_chemical_name_common 00125
_chemical_name_systematic
;
   ?
;
_space_group_IT_number 9
_symmetry_cell_setting monoclinic
_symmetry_space_group_name_Hall 'C -2yc'
_symmetry_space_group_name_H-M 'C 1 c 1'
_atom_sites_solution_hydrogens geom
_atom_sites_solution_primary direct
_atom_sites_solution_secondary difmap
_audit_creation_method SHELXL-97
_cell_angle_alpha 90.00
_cell_angle_beta 106.819(1)
_cell_angle_gamma 90.00
_cell_formula_units_Z 4
_cell_length_a 23.804(1)
_cell_length_b 9.8380(5)
_cell_length_c 20.788(1)
_cell_measurement_reflns_used 8105
_cell_measurement_temperature 173(2)
_cell_volume 4660.0(4)
_computing_cell_refinement 'SAINT, Bruker'
_computing_data_collection 'SMART, Bruker'
_computing_data_reduction 'SAINT, Bruker'
_computing_molecular_graphics 'SHELXTL, Bruker'
_computing_structure_refinement 'SHELXL-97 (Sheldrick, 1997)'
_computing_structure_solution 'SHELXS-97 (Sheldrick, 1990)'
_diffrn_ambient_temperature 173(2)
_diffrn_measured_fraction_theta_full 0.996
_diffrn_measured_fraction_theta_max 0.996
_diffrn_measurement_device_type 'Siemens SMART Platform CCD'
_diffrn_measurement_method 'area detector, omega scans'
_diffrn_radiation_monochromator graphite
_diffrn_radiation_source 'normal-focus sealed tube'
_diffrn_radiation_type MoK\a
_diffrn_radiation_wavelength 0.71073
_diffrn_reflns_av_R_equivalents 0.0434
_diffrn_reflns_av_sigmaI/netI 0.0645
_diffrn_reflns_limit_h_max 30
_diffrn_reflns_limit_h_min -30
_diffrn_reflns_limit_k_max 12
_diffrn_reflns_limit_k_min -12
_diffrn_reflns_limit_l_max 26
_diffrn_reflns_limit_l_min -26
_diffrn_reflns_number 23428
_diffrn_reflns_theta_full 27.48
_diffrn_reflns_theta_max 27.48
_diffrn_reflns_theta_min 1.79
_exptl_absorpt_coefficient_mu 1.570
_exptl_absorpt_correction_T_max 1.000000
_exptl_absorpt_correction_T_min 0.904446
_exptl_absorpt_correction_type multiscans
_exptl_absorpt_process_details 'SADABS, R. Blessing, 1995'
_exptl_crystal_colour colorless
_exptl_crystal_density_diffrn 1.508
_exptl_crystal_density_method 'not measured'
_exptl_crystal_description block
_exptl_crystal_F_000 2128
_exptl_crystal_size_max 0.1
_exptl_crystal_size_mid 0.1
_exptl_crystal_size_min 0.08
_refine_diff_density_max 0.500
_refine_diff_density_min -0.401
_refine_diff_density_rms 0.080
_refine_ls_abs_structure_details 'Flack H D (1983), Acta Cryst. A39, 876-881'
_refine_ls_abs_structure_Flack 0.004(14)
_refine_ls_extinction_method none
_refine_ls_goodness_of_fit_ref 0.922
_refine_ls_hydrogen_treatment riding
_refine_ls_matrix_type full
_refine_ls_number_parameters 518
_refine_ls_number_reflns 10092
_refine_ls_number_restraints 2
_refine_ls_restrained_S_all 0.922
_refine_ls_R_factor_all 0.0501
_refine_ls_R_factor_gt 0.0330
_refine_ls_shift/su_max 0.001
_refine_ls_shift/su_mean 0.000
_refine_ls_structure_factor_coef Fsqd
_refine_ls_weighting_details 'calc w=1/[\s^2^(Fo^2^)+(0.0179P)^2^+0.0000P] where P=(Fo^2^+2Fc^2^)/3'
_refine_ls_weighting_scheme calc
_refine_ls_wR_factor_gt 0.0501
_refine_ls_wR_factor_ref 0.0538
_reflns_number_gt 8217
_reflns_number_total 10092
_reflns_threshold_expression >2sigma(I)
_cod_data_source_file ic0105011_3.cif
_cod_data_source_block 00125
_cod_database_code 4320334

loop_
_symmetry_equiv_pos_as_xyz
'x, y, z'
'x, -y, z+1/2'
'x+1/2, y+1/2, z'
'x+1/2, -y+1/2, z+1/2'

loop_
_atom_site_label
_atom_site_type_symbol
_atom_site_fract_x
_atom_site_fract_y
_atom_site_fract_z
_atom_site_U_iso_or_equiv
_atom_site_adp_type
_atom_site_occupancy
_atom_site_symmetry_multiplicity
_atom_site_calc_flag
_atom_site_refinement_flags
_atom_site_disorder_assembly
_atom_site_disorder_group
Sn2 Sn 0.098356(11) 0.62447(3) 0.082742(12) 0.02736(8) Uani 1 1 d . . .
Sn1 Sn -0.098405(11) 0.56654(3) -0.082313(12) 0.02481(7) Uani 1 1 d . . .
Co1 Co 0.00146(3) 0.60299(8) -0.00368(4) 0.02594(13) Uani 1 1 d . . .
O2 O -0.05331(15) 0.7584(3) 0.08093(17) 0.0470(9) Uani 1 1 d . . .
C28 C 0.16732(19) 0.5145(5) 0.0558(2) 0.0309(11) Uani 1 1 d . . .
C34 C 0.13000(18) 0.8300(4) 0.1049(2) 0.0287(10) Uani 1 1 d . . .
O1 O 0.04069(15) 0.7422(3) -0.10658(17) 0.0538(10) Uani 1 1 d . . .
C4 C -0.16180(17) 0.4649(4) -0.0424(2) 0.0296(10) Uani 1 1 d . . .
C10 C -0.09894(18) 0.4371(4) -0.1671(2) 0.0273(10) Uani 1 1 d . . .
O3 O 0.01971(13) 0.3110(3) 0.00845(17) 0.0426(9) Uani 1 1 d . . .
C27 C 0.1240(2) 0.4071(5) 0.1959(3) 0.0396(13) Uani 1 1 d . . .
H27A H 0.1300 0.3520 0.1609 0.048 Uiso 1 1 calc R . .
C11 C -0.04869(18) 0.3755(4) -0.1735(2) 0.0326(10) Uani 1 1 d . . .
H11A H -0.0121 0.3917 -0.1408 0.039 Uiso 1 1 calc R . .
C19 C -0.1979(2) 0.9969(5) -0.1780(2) 0.0406(13) Uani 1 1 d . . .
H19A H -0.2166 1.0789 -0.1969 0.049 Uiso 1 1 calc R . .
C21 C -0.11033(19) 0.8740(4) -0.1258(2) 0.0334(10) Uani 1 1 d . . .
H21A H -0.0687 0.8730 -0.1088 0.040 Uiso 1 1 calc R . .
C17 C -0.20311(17) 0.7613(5) -0.1479(2) 0.0296(10) Uani 1 1 d . . .
H17A H -0.2259 0.6829 -0.1461 0.036 Uiso 1 1 calc R . .
C3 C 0.01215(17) 0.4279(5) 0.0031(2) 0.0286(10) Uani 1 1 d . . .
C12 C -0.05134(19) 0.2887(4) -0.2282(2) 0.0356(11) Uani 1 1 d . . .
H12A H -0.0164 0.2476 -0.2323 0.043 Uiso 1 1 calc R . .
C1 C 0.02529(18) 0.6866(5) -0.0656(2) 0.0353(11) Uani 1 1 d . . .
C9 C -0.18149(19) 0.3336(5) -0.0620(2) 0.0394(12) Uani 1 1 d . . .
H9A H -0.1672 0.2880 -0.0944 0.047 Uiso 1 1 calc R . .
C2 C -0.03135(19) 0.6962(5) 0.0473(2) 0.0352(11) Uani 1 1 d . . .
C20 C -0.1384(2) 0.9921(5) -0.1532(2) 0.0410(11) Uani 1 1 d . . .
H20A H -0.1160 1.0712 -0.1547 0.049 Uiso 1 1 calc R . .
C16 C -0.14210(17) 0.7555(4) -0.12278(19) 0.0263(10) Uani 1 1 d . . .
C22 C 0.10747(18) 0.5426(4) 0.1822(2) 0.0291(10) Uani 1 1 d . . .
C13 C -0.1032(2) 0.2633(5) -0.2753(2) 0.0396(12) Uani 1 1 d . . .
H13A H -0.1046 0.2056 -0.3124 0.048 Uiso 1 1 calc R . .
C5 C -0.1834(2) 0.5269(5) 0.0057(2) 0.0402(12) Uani 1 1 d . . .
H5A H -0.1702 0.6157 0.0208 0.048 Uiso 1 1 calc R . .
C14 C -0.1537(2) 0.3217(5) -0.2688(2) 0.0487(14) Uani 1 1 d . . .
H14A H -0.1903 0.3032 -0.3009 0.058 Uiso 1 1 calc R . .
C18 C -0.2311(2) 0.8830(5) -0.1760(2) 0.0408(12) Uani 1 1 d . . .
H18A H -0.2726 0.8864 -0.1934 0.049 Uiso 1 1 calc R . .
C30 C 0.2654(2) 0.4218(5) 0.0860(3) 0.0511(14) Uani 1 1 d . . .
H30A H 0.3015 0.4030 0.1189 0.061 Uiso 1 1 calc R . .
C36 C 0.1288(2) 1.0702(5) 0.0787(3) 0.0498(13) Uani 1 1 d . . .
H36A H 0.1120 1.1443 0.0503 0.060 Uiso 1 1 calc R . .
C23 C 0.09616(16) 0.6188(5) 0.2338(2) 0.0341(10) Uani 1 1 d . . .
H23A H 0.0836 0.7105 0.2259 0.041 Uiso 1 1 calc R . .
C35 C 0.10605(19) 0.9401(5) 0.0645(2) 0.0379(11) Uani 1 1 d . . .
H35A H 0.0733 0.9260 0.0261 0.045 Uiso 1 1 calc R . .
C32 C 0.2043(2) 0.4025(5) -0.0274(3) 0.0559(15) Uani 1 1 d . . .
H32A H 0.1982 0.3725 -0.0724 0.067 Uiso 1 1 calc R . .
C24 C 0.10319(19) 0.5611(6) 0.2963(2) 0.0444(12) Uani 1 1 d . . .
H24A H 0.0958 0.6141 0.3312 0.053 Uiso 1 1 calc R . .
C31 C 0.2568(3) 0.3816(5) 0.0195(3) 0.0555(15) Uani 1 1 d . . .
H31A H 0.2879 0.3392 0.0069 0.067 Uiso 1 1 calc R . .
C25 C 0.1207(2) 0.4284(6) 0.3086(2) 0.0456(13) Uani 1 1 d . . .
H25A H 0.1251 0.3898 0.3517 0.055 Uiso 1 1 calc R . .
C33 C 0.1598(2) 0.4677(5) -0.0091(2) 0.0410(12) Uani 1 1 d . . .
H33A H 0.1230 0.4808 -0.0419 0.049 Uiso 1 1 calc R . .
C7 C -0.2426(2) 0.3323(7) 0.0118(3) 0.0632(17) Uani 1 1 d . . .
H7A H -0.2698 0.2872 0.0300 0.076 Uiso 1 1 calc R . .
C6 C -0.2238(2) 0.4632(6) 0.0324(3) 0.0575(16) Uani 1 1 d . . .
H6A H -0.2384 0.5088 0.0645 0.069 Uiso 1 1 calc R . .
C15 C -0.1510(2) 0.4072(5) -0.2155(2) 0.0460(14) Uani 1 1 d . . .
H15A H -0.1863 0.4472 -0.2118 0.055 Uiso 1 1 calc R . .
C26 C 0.1319(2) 0.3510(5) 0.2583(3) 0.0422(12) Uani 1 1 d . . .
H26A H 0.1450 0.2597 0.2668 0.051 Uiso 1 1 calc R . .
C29 C 0.22172(18) 0.4882(4) 0.1035(2) 0.0382(11) Uani 1 1 d . . .
H29A H 0.2281 0.5172 0.1486 0.046 Uiso 1 1 calc R . .
C39 C 0.1769(2) 0.8562(5) 0.1610(3) 0.0449(13) Uani 1 1 d . . .
H39A H 0.1935 0.7832 0.1902 0.054 Uiso 1 1 calc R . .
C8 C -0.2210(2) 0.2681(5) -0.0358(3) 0.0556(14) Uani 1 1 d . . .
H8A H -0.2336 0.1787 -0.0502 0.067 Uiso 1 1 calc R . .
C37 C 0.1763(2) 1.0904(5) 0.1348(3) 0.0516(15) Uani 1 1 d . . .
H37A H 0.1921 1.1792 0.1446 0.062 Uiso 1 1 calc R . .
C38 C 0.2005(2) 0.9865(6) 0.1761(3) 0.0559(16) Uani 1 1 d . . .
H38A H 0.2330 1.0017 0.2146 0.067 Uiso 1 1 calc R . .
Cl2 Cl 0.06660(7) 0.89459(16) 0.39234(8) 0.0734(5) Uani 1 1 d . . .
Cl1 Cl 0.16241(6) 0.96527(17) 0.33815(8) 0.0750(5) Uani 1 1 d . . .
C47 C 0.4046(2) 0.5835(4) 0.0937(2) 0.0368(12) Uani 1 1 d . . .
H47A H 0.4077 0.4921 0.1145 0.044 Uiso 1 1 calc R . .
H47B H 0.3625 0.6078 0.0786 0.044 Uiso 1 1 calc R . .
N1 N 0.43601(14) 0.6844(3) 0.14765(16) 0.0277(8) Uani 1 1 d . . .
C43 C 0.4262(2) 0.8271(4) 0.1180(2) 0.0363(11) Uani 1 1 d . . .
H43A H 0.4451 0.8333 0.0815 0.044 Uiso 1 1 calc R . .
H43B H 0.3836 0.8409 0.0976 0.044 Uiso 1 1 calc R . .
C44 C 0.34907(19) 0.7207(5) 0.1938(2) 0.0438(13) Uani 1 1 d . . .
H44A H 0.3350 0.7006 0.2327 0.066 Uiso 1 1 calc R . .
H44B H 0.3240 0.6747 0.1540 0.066 Uiso 1 1 calc R . .
H44C H 0.3477 0.8190 0.1860 0.066 Uiso 1 1 calc R . .
C41 C 0.50214(18) 0.6564(4) 0.1707(2) 0.0420(12) Uani 1 1 d . . .
H41A H 0.5181 0.6741 0.1325 0.050 Uiso 1 1 calc R . .
H41B H 0.5208 0.7219 0.2067 0.050 Uiso 1 1 calc R . .
C46 C 0.4267(2) 0.5745(5) 0.0324(2) 0.0446(12) Uani 1 1 d . . .
H46A H 0.4025 0.5098 0.0002 0.067 Uiso 1 1 calc R . .
H46B H 0.4676 0.5435 0.0460 0.067 Uiso 1 1 calc R . .
H46C H 0.4243 0.6642 0.0113 0.067 Uiso 1 1 calc R . .
C45 C 0.41198(19) 0.6706(5) 0.2074(2) 0.0380(11) Uani 1 1 d . . .
H45A H 0.4374 0.7226 0.2456 0.046 Uiso 1 1 calc R . .
H45B H 0.4137 0.5739 0.2209 0.046 Uiso 1 1 calc R . .
C42 C 0.4495(2) 0.9408(5) 0.1674(2) 0.0486(13) Uani 1 1 d . . .
H42A H 0.4394 1.0285 0.1446 0.073 Uiso 1 1 calc R . .
H42B H 0.4922 0.9330 0.1851 0.073 Uiso 1 1 calc R . .
H42C H 0.4318 0.9347 0.2045 0.073 Uiso 1 1 calc R . .
C40 C 0.5196(2) 0.5154(5) 0.1964(3) 0.0543(14) Uani 1 1 d . . .
H40A H 0.5624 0.5063 0.2079 0.081 Uiso 1 1 calc R . .
H40B H 0.5011 0.4491 0.1615 0.081 Uiso 1 1 calc R . .
H40C H 0.5068 0.4988 0.2364 0.081 Uiso 1 1 calc R . .
C48 C 0.1351(2) 0.9737(6) 0.4076(3) 0.0733(18) Uani 1 1 d . . .
H48A H 0.1633 0.9295 0.4465 0.088 Uiso 1 1 calc R . .
H48B H 0.1315 1.0702 0.4193 0.088 Uiso 1 1 calc R . .

loop_
_atom_site_aniso_label
_atom_site_aniso_U_11
_atom_site_aniso_U_22
_atom_site_aniso_U_33
_atom_site_aniso_U_23
_atom_site_aniso_U_13
_atom_site_aniso_U_12
Sn2 0.02576(15) 0.03123(19) 0.02395(16) -0.00036(15) 0.00539(12) -0.00093(14)
Sn1 0.02442(14) 0.02573(17) 0.02421(16) -0.00117(15) 0.00693(12) 0.00107(14)
Co1 0.0250(2) 0.0284(4) 0.0238(3) -0.0005(2) 0.0061(2) 0.0005(2)
O2 0.062(2) 0.041(2) 0.052(2) -0.0085(17) 0.038(2) 0.0013(17)
C28 0.036(3) 0.032(3) 0.026(3) 0.002(2) 0.010(2) -0.001(2)
C34 0.024(2) 0.035(3) 0.028(3) -0.001(2) 0.009(2) 0.002(2)
O1 0.061(2) 0.057(2) 0.058(2) 0.0172(19) 0.039(2) 0.0034(18)
C4 0.023(2) 0.031(3) 0.034(3) 0.003(2) 0.007(2) 0.0044(19)
C10 0.031(2) 0.029(2) 0.022(2) 0.000(2) 0.0078(19) 0.003(2)
O3 0.049(2) 0.025(2) 0.054(2) 0.0075(16) 0.0155(18) 0.0043(17)
C27 0.044(3) 0.041(3) 0.032(3) -0.004(2) 0.008(3) -0.002(3)
C11 0.028(2) 0.042(3) 0.028(2) -0.002(2) 0.0074(19) 0.000(2)
C19 0.057(4) 0.028(3) 0.037(3) 0.000(2) 0.014(3) 0.013(3)
C21 0.031(2) 0.031(3) 0.037(3) 0.000(2) 0.007(2) 0.000(2)
C17 0.028(2) 0.037(3) 0.027(2) -0.002(2) 0.012(2) 0.000(2)
C3 0.023(3) 0.038(3) 0.023(2) 0.001(2) 0.004(2) -0.003(2)
C12 0.036(3) 0.037(3) 0.036(3) 0.000(2) 0.014(2) 0.006(2)
C1 0.027(2) 0.038(3) 0.040(3) -0.001(2) 0.008(2) 0.004(2)
C9 0.036(3) 0.037(3) 0.044(3) 0.008(2) 0.009(2) 0.002(2)
C2 0.032(2) 0.032(3) 0.037(3) 0.005(2) 0.003(2) -0.008(2)
C20 0.048(3) 0.027(3) 0.046(3) 0.000(2) 0.012(2) -0.004(2)
C16 0.024(2) 0.032(3) 0.022(2) -0.0036(19) 0.0051(19) 0.0040(19)
C22 0.026(2) 0.033(3) 0.027(3) -0.001(2) 0.0039(19) -0.004(2)
C13 0.050(3) 0.036(3) 0.034(3) -0.009(2) 0.014(2) -0.002(2)
C5 0.047(3) 0.035(3) 0.043(3) 0.007(2) 0.021(2) 0.014(2)
C14 0.035(3) 0.064(4) 0.037(3) -0.021(3) -0.005(2) 0.002(3)
C18 0.037(3) 0.051(3) 0.036(3) -0.003(3) 0.013(2) 0.015(3)
C30 0.026(3) 0.044(3) 0.079(4) 0.021(3) 0.009(3) 0.004(2)
C36 0.054(3) 0.035(3) 0.067(4) -0.002(3) 0.028(3) 0.006(3)
C23 0.024(2) 0.045(3) 0.032(3) -0.002(2) 0.0059(19) -0.001(2)
C35 0.037(3) 0.039(3) 0.036(3) -0.007(2) 0.009(2) 0.001(2)
C32 0.057(4) 0.061(4) 0.059(4) -0.008(3) 0.033(3) 0.004(3)
C24 0.039(3) 0.062(4) 0.032(3) -0.004(3) 0.012(2) -0.004(3)
C31 0.052(4) 0.040(3) 0.082(5) 0.008(3) 0.032(4) 0.008(3)
C25 0.042(3) 0.064(4) 0.029(3) 0.011(3) 0.008(2) -0.008(3)
C33 0.033(3) 0.052(3) 0.039(3) -0.002(2) 0.014(2) 0.010(2)
C7 0.033(3) 0.078(4) 0.080(5) 0.046(4) 0.019(3) 0.001(3)
C6 0.044(3) 0.077(4) 0.062(4) 0.029(3) 0.032(3) 0.025(3)
C15 0.035(3) 0.063(4) 0.037(3) -0.011(3) 0.005(2) 0.014(2)
C26 0.049(3) 0.033(3) 0.043(3) 0.009(2) 0.011(3) 0.000(2)
C29 0.027(2) 0.042(3) 0.045(3) 0.004(2) 0.009(2) -0.003(2)
C39 0.044(3) 0.037(3) 0.047(3) 0.011(3) 0.004(3) -0.007(2)
C8 0.046(3) 0.045(3) 0.068(4) 0.014(3) 0.005(3) -0.014(3)
C37 0.047(3) 0.029(3) 0.084(5) -0.012(3) 0.028(3) -0.008(3)
C38 0.044(3) 0.056(4) 0.059(4) -0.013(3) 0.002(3) -0.028(3)
Cl2 0.0777(12) 0.0777(12) 0.0630(11) -0.0188(9) 0.0178(9) -0.0292(9)
Cl1 0.0568(9) 0.0982(13) 0.0689(11) 0.0006(9) 0.0165(8) 0.0150(8)
C47 0.044(3) 0.030(3) 0.036(3) -0.001(2) 0.010(2) -0.004(2)
N1 0.0301(19) 0.0249(19) 0.028(2) 0.0002(17) 0.0077(16) -0.0041(15)
C43 0.050(3) 0.025(3) 0.039(3) 0.007(2) 0.020(2) 0.005(2)
C44 0.046(3) 0.052(3) 0.038(3) -0.009(3) 0.019(2) -0.014(3)
C41 0.039(3) 0.036(3) 0.044(3) -0.003(2) 0.002(2) -0.007(2)
C46 0.058(3) 0.042(3) 0.036(3) -0.009(2) 0.017(2) -0.003(2)
C45 0.050(3) 0.041(3) 0.026(2) 0.000(2) 0.017(2) -0.010(2)
C42 0.067(3) 0.026(3) 0.058(3) -0.005(3) 0.026(3) -0.007(3)
C40 0.048(3) 0.052(3) 0.051(3) 0.010(3) -0.003(3) 0.015(3)
C48 0.065(4) 0.084(5) 0.069(4) -0.031(4) 0.017(3) -0.020(3)

loop_
_atom_type_symbol
_atom_type_description
_atom_type_scat_dispersion_real
_atom_type_scat_dispersion_imag
_atom_type_scat_source
C C 0.0033 0.0016 'International Tables Vol C Tables 4.2.6.8 and 6.1.1.4'
H H 0.0000 0.0000 'International Tables Vol C Tables 4.2.6.8 and 6.1.1.4'
N N 0.0061 0.0033 'International Tables Vol C Tables 4.2.6.8 and 6.1.1.4'
O O 0.0106 0.0060 'International Tables Vol C Tables 4.2.6.8 and 6.1.1.4'
Cl Cl 0.1484 0.1585 'International Tables Vol C Tables 4.2.6.8 and 6.1.1.4'
Co Co 0.3494 0.9721 'International Tables Vol C Tables 4.2.6.8 and 6.1.1.4'
Sn Sn -0.6537 1.4246 'International Tables Vol C Tables 4.2.6.8 and 6.1.1.4'

loop_
_geom_angle_atom_site_label_1
_geom_angle_atom_site_label_2
_geom_angle_atom_site_label_3
_geom_angle
_geom_angle_site_symmetry_1
_geom_angle_site_symmetry_3
_geom_angle_publ_flag
C34 Sn2 C28 106.15(16) . . ?
C34 Sn2 C22 102.23(16) . . ?
C28 Sn2 C22 100.73(16) . . ?
C34 Sn2 Co1 115.24(12) . . ?
C28 Sn2 Co1 112.57(12) . . ?
C22 Sn2 Co1 118.19(11) . . ?
C4 Sn1 C10 101.50(16) . . ?
C4 Sn1 C16 103.54(15) . . ?
C10 Sn1 C16 107.28(15) . . ?
C4 Sn1 Co1 116.98(12) . . ?
C10 Sn1 Co1 113.42(11) . . ?
C16 Sn1 Co1 112.91(11) . . ?
C3 Co1 C2 123.4(2) . . ?
C3 Co1 C1 116.9(2) . . ?
C2 Co1 C1 119.7(2) . . ?
C3 Co1 Sn2 86.71(13) . . ?
C2 Co1 Sn2 90.06(14) . . ?
C1 Co1 Sn2 93.50(14) . . ?
C3 Co1 Sn1 90.00(13) . . ?
C2 Co1 Sn1 87.96(14) . . ?
C1 Co1 Sn1 92.05(14) . . ?
Sn2 Co1 Sn1 174.38(3) . . ?
C33 C28 C29 117.2(4) . . ?
C33 C28 Sn2 121.4(3) . . ?
C29 C28 Sn2 121.4(3) . . ?
C39 C34 C35 117.0(4) . . ?
C39 C34 Sn2 120.0(3) . . ?
C35 C34 Sn2 123.0(3) . . ?
C5 C4 C9 117.0(4) . . ?
C5 C4 Sn1 121.1(3) . . ?
C9 C4 Sn1 121.9(3) . . ?
C11 C10 C15 117.1(4) . . ?
C11 C10 Sn1 122.2(3) . . ?
C15 C10 Sn1 120.5(3) . . ?
C26 C27 C22 122.1(5) . . ?
C10 C11 C12 120.4(4) . . ?
C20 C19 C18 120.2(5) . . ?
C20 C21 C16 121.1(4) . . ?
C16 C17 C18 120.3(4) . . ?
O3 C3 Co1 179.1(5) . . ?
C13 C12 C11 120.8(4) . . ?
O1 C1 Co1 179.6(4) . . ?
C8 C9 C4 121.8(5) . . ?
O2 C2 Co1 179.7(5) . . ?
C19 C20 C21 120.9(4) . . ?
C17 C16 C21 117.8(4) . . ?
C17 C16 Sn1 120.6(3) . . ?
C21 C16 Sn1 121.6(3) . . ?
C23 C22 C27 117.5(4) . . ?
C23 C22 Sn2 123.0(3) . . ?
C27 C22 Sn2 119.6(3) . . ?
C12 C13 C14 119.3(4) . . ?
C6 C5 C4 122.1(5) . . ?
C15 C14 C13 119.8(4) . . ?
C19 C18 C17 119.7(4) . . ?
C29 C30 C31 119.8(5) . . ?
C37 C36 C35 119.1(5) . . ?
C24 C23 C22 120.3(4) . . ?
C36 C35 C34 121.6(5) . . ?
C31 C32 C33 119.4(5) . . ?
C25 C24 C23 120.8(5) . . ?
C32 C31 C30 120.5(5) . . ?
C24 C25 C26 120.0(4) . . ?
C32 C33 C28 121.9(5) . . ?
C8 C7 C6 119.2(5) . . ?
C5 C6 C7 119.6(5) . . ?
C14 C15 C10 122.5(4) . . ?
C27 C26 C25 119.3(5) . . ?
C30 C29 C28 121.2(5) . . ?
C34 C39 C38 122.2(5) . . ?
C9 C8 C7 120.3(5) . . ?
C38 C37 C36 121.4(5) . . ?
C37 C38 C39 118.8(5) . . ?
C46 C47 N1 116.2(3) . . ?
C45 N1 C43 111.3(3) . . ?
C45 N1 C47 108.9(3) . . ?
C43 N1 C47 108.5(3) . . ?
C45 N1 C41 108.9(3) . . ?
C43 N1 C41 108.4(3) . . ?
C47 N1 C41 110.8(3) . . ?
C42 C43 N1 115.1(4) . . ?
C40 C41 N1 115.6(4) . . ?
N1 C45 C44 113.7(4) . . ?
Cl2 C48 Cl1 112.2(3) . . ?

loop_
_geom_bond_atom_site_label_1
_geom_bond_atom_site_label_2
_geom_bond_distance
_geom_bond_site_symmetry_2
_geom_bond_publ_flag
Sn2 C34 2.160(4) . ?
Sn2 C28 2.170(4) . ?
Sn2 C22 2.170(4) . ?
Sn2 Co1 2.4888(8) . ?
Sn1 C4 2.165(4) . ?
Sn1 C10 2.171(4) . ?
Sn1 C16 2.177(4) . ?
Sn1 Co1 2.4906(8) . ?
Co1 C3 1.740(5) . ?
Co1 C2 1.747(5) . ?
Co1 C1 1.755(5) . ?
O2 C2 1.161(5) . ?
C28 C33 1.387(6) . ?
C28 C29 1.408(6) . ?
C34 C39 1.385(6) . ?
C34 C35 1.388(6) . ?
O1 C1 1.157(5) . ?
C4 C5 1.391(5) . ?
C4 C9 1.395(6) . ?
C10 C11 1.381(5) . ?
C10 C15 1.383(6) . ?
O3 C3 1.165(5) . ?
C27 C26 1.372(6) . ?
C27 C22 1.396(6) . ?
C11 C12 1.409(6) . ?
C19 C20 1.360(6) . ?
C19 C18 1.379(7) . ?
C21 C20 1.379(6) . ?
C21 C16 1.401(6) . ?
C17 C16 1.395(5) . ?
C17 C18 1.412(6) . ?
C12 C13 1.359(6) . ?
C9 C8 1.377(6) . ?
C22 C23 1.397(6) . ?
C13 C14 1.373(6) . ?
C5 C6 1.389(6) . ?
C14 C15 1.378(6) . ?
C30 C29 1.364(6) . ?
C30 C31 1.394(7) . ?
C36 C37 1.384(7) . ?
C36 C35 1.388(6) . ?
C23 C24 1.384(6) . ?
C32 C31 1.362(8) . ?
C32 C33 1.383(6) . ?
C24 C25 1.372(6) . ?
C25 C26 1.380(6) . ?
C7 C8 1.390(7) . ?
C7 C6 1.389(8) . ?
C39 C38 1.399(7) . ?
C37 C38 1.351(7) . ?
Cl2 C48 1.751(5) . ?
Cl1 C48 1.748(5) . ?
C47 C46 1.517(6) . ?
C47 N1 1.521(5) . ?
N1 C45 1.517(5) . ?
N1 C43 1.524(5) . ?
N1 C41 1.532(5) . ?
C43 C42 1.511(6) . ?
C44 C45 1.523(6) . ?
C41 C40 1.501(6) . ?

loop_
_geom_torsion_atom_site_label_1
_geom_torsion_atom_site_label_2
_geom_torsion_atom_site_label_3
_geom_torsion_atom_site_label_4
_geom_torsion
_geom_torsion_site_symmetry_1
_geom_torsion_site_symmetry_2
_geom_torsion_site_symmetry_3
_geom_torsion_site_symmetry_4
_geom_torsion_publ_flag
C34 Sn2 Co1 C3 174.99(19) . . . . ?
C28 Sn2 Co1 C3 53.05(19) . . . . ?
C22 Sn2 Co1 C3 -63.78(19) . . . . ?
C34 Sn2 Co1 C2 -61.51(18) . . . . ?
C28 Sn2 Co1 C2 176.56(19) . . . . ?
C22 Sn2 Co1 C2 59.7(2) . . . . ?
C34 Sn2 Co1 C1 58.24(19) . . . . ?
C28 Sn2 Co1 C1 -63.69(19) . . . . ?
C22 Sn2 Co1 C1 179.5(2) . . . . ?
C34 Sn2 Co1 Sn1 -130.9(4) . . . . ?
C28 Sn2 Co1 Sn1 107.2(4) . . . . ?
C22 Sn2 Co1 Sn1 -9.6(4) . . . . ?
C4 Sn1 Co1 C3 64.36(19) . . . . ?
C10 Sn1 Co1 C3 -53.31(19) . . . . ?
C16 Sn1 Co1 C3 -175.61(18) . . . . ?
C4 Sn1 Co1 C2 -59.12(19) . . . . ?
C10 Sn1 Co1 C2 -176.78(19) . . . . ?
C16 Sn1 Co1 C2 60.91(18) . . . . ?
C4 Sn1 Co1 C1 -178.76(19) . . . . ?
C10 Sn1 Co1 C1 63.58(19) . . . . ?
C16 Sn1 Co1 C1 -58.73(18) . . . . ?
C4 Sn1 Co1 Sn2 10.3(4) . . . . ?
C10 Sn1 Co1 Sn2 -107.3(4) . . . . ?
C16 Sn1 Co1 Sn2 130.4(4) . . . . ?
C34 Sn2 C28 C33 -112.4(4) . . . . ?
C22 Sn2 C28 C33 141.4(4) . . . . ?
Co1 Sn2 C28 C33 14.6(4) . . . . ?
C34 Sn2 C28 C29 67.4(4) . . . . ?
C22 Sn2 C28 C29 -38.8(4) . . . . ?
Co1 Sn2 C28 C29 -165.7(3) . . . . ?
C28 Sn2 C34 C39 -67.8(4) . . . . ?
C22 Sn2 C34 C39 37.3(4) . . . . ?
Co1 Sn2 C34 C39 166.9(3) . . . . ?
C28 Sn2 C34 C35 111.1(3) . . . . ?
C22 Sn2 C34 C35 -143.8(3) . . . . ?
Co1 Sn2 C34 C35 -14.2(4) . . . . ?
C10 Sn1 C4 C5 -168.2(3) . . . . ?
C16 Sn1 C4 C5 -57.0(4) . . . . ?
Co1 Sn1 C4 C5 67.8(4) . . . . ?
C10 Sn1 C4 C9 13.7(4) . . . . ?
C16 Sn1 C4 C9 124.9(3) . . . . ?
Co1 Sn1 C4 C9 -110.3(3) . . . . ?
C4 Sn1 C10 C11 -122.6(4) . . . . ?
C16 Sn1 C10 C11 129.1(3) . . . . ?
Co1 Sn1 C10 C11 3.7(4) . . . . ?
C4 Sn1 C10 C15 53.8(4) . . . . ?
C16 Sn1 C10 C15 -54.5(4) . . . . ?
Co1 Sn1 C10 C15 -179.9(3) . . . . ?
C15 C10 C11 C12 1.4(7) . . . . ?
Sn1 C10 C11 C12 177.9(3) . . . . ?
C2 Co1 C3 O3 -56(27) . . . . ?
C1 Co1 C3 O3 124(27) . . . . ?
Sn2 Co1 C3 O3 31(27) . . . . ?
Sn1 Co1 C3 O3 -144(27) . . . . ?
C10 C11 C12 C13 -0.6(7) . . . . ?
C3 Co1 C1 O1 139(100) . . . . ?
C2 Co1 C1 O1 -41(85) . . . . ?
Sn2 Co1 C1 O1 -133(85) . . . . ?
Sn1 Co1 C1 O1 48(85) . . . . ?
C5 C4 C9 C8 0.7(7) . . . . ?
Sn1 C4 C9 C8 178.9(3) . . . . ?
C3 Co1 C2 O2 -122(100) . . . . ?
C1 Co1 C2 O2 58(100) . . . . ?
Sn2 Co1 C2 O2 152(100) . . . . ?
Sn1 Co1 C2 O2 -33(100) . . . . ?
C18 C19 C20 C21 0.2(7) . . . . ?
C16 C21 C20 C19 0.0(7) . . . . ?
C18 C17 C16 C21 0.7(6) . . . . ?
C18 C17 C16 Sn1 -178.1(3) . . . . ?
C20 C21 C16 C17 -0.4(6) . . . . ?
C20 C21 C16 Sn1 178.3(3) . . . . ?
C4 Sn1 C16 C17 -30.4(3) . . . . ?
C10 Sn1 C16 C17 76.5(3) . . . . ?
Co1 Sn1 C16 C17 -157.8(3) . . . . ?
C4 Sn1 C16 C21 151.0(3) . . . . ?
C10 Sn1 C16 C21 -102.2(3) . . . . ?
Co1 Sn1 C16 C21 23.5(3) . . . . ?
C26 C27 C22 C23 -3.2(7) . . . . ?
C26 C27 C22 Sn2 178.3(4) . . . . ?
C34 Sn2 C22 C23 37.8(4) . . . . ?
C28 Sn2 C22 C23 147.1(3) . . . . ?
Co1 Sn2 C22 C23 -89.9(3) . . . . ?
C34 Sn2 C22 C27 -143.7(3) . . . . ?
C28 Sn2 C22 C27 -34.4(4) . . . . ?
Co1 Sn2 C22 C27 88.6(4) . . . . ?
C11 C12 C13 C14 -0.8(7) . . . . ?
C9 C4 C5 C6 -1.3(7) . . . . ?
Sn1 C4 C5 C6 -179.5(4) . . . . ?
C12 C13 C14 C15 1.2(8) . . . . ?
C20 C19 C18 C17 0.0(7) . . . . ?
C16 C17 C18 C19 -0.5(6) . . . . ?
C27 C22 C23 C24 2.0(6) . . . . ?
Sn2 C22 C23 C24 -179.5(3) . . . . ?
C37 C36 C35 C34 -0.5(7) . . . . ?
C39 C34 C35 C36 1.4(6) . . . . ?
Sn2 C34 C35 C36 -177.6(3) . . . . ?
C22 C23 C24 C25 -0.7(7) . . . . ?
C33 C32 C31 C30 1.9(8) . . . . ?
C29 C30 C31 C32 -3.0(8) . . . . ?
C23 C24 C25 C26 0.4(7) . . . . ?
C31 C32 C33 C28 0.9(8) . . . . ?
C29 C28 C33 C32 -2.5(7) . . . . ?
Sn2 C28 C33 C32 177.3(4) . . . . ?
C4 C5 C6 C7 1.3(7) . . . . ?
C8 C7 C6 C5 -0.7(8) . . . . ?
C13 C14 C15 C10 -0.3(8) . . . . ?
C11 C10 C15 C14 -1.0(8) . . . . ?
Sn1 C10 C15 C14 -177.6(4) . . . . ?
C22 C27 C26 C25 3.0(7) . . . . ?
C24 C25 C26 C27 -1.6(7) . . . . ?
C31 C30 C29 C28 1.4(7) . . . . ?
C33 C28 C29 C30 1.3(7) . . . . ?
Sn2 C28 C29 C30 -178.5(3) . . . . ?
C35 C34 C39 C38 -1.5(7) . . . . ?
Sn2 C34 C39 C38 177.4(4) . . . . ?
C4 C9 C8 C7 -0.1(7) . . . . ?
C6 C7 C8 C9 0.1(8) . . . . ?
C35 C36 C37 C38 -0.4(8) . . . . ?
C36 C37 C38 C39 0.3(8) . . . . ?
C34 C39 C38 C37 0.7(8) . . . . ?
C46 C47 N1 C45 -175.0(4) . . . . ?
C46 C47 N1 C43 63.7(5) . . . . ?
C46 C47 N1 C41 -55.2(5) . . . . ?
C45 N1 C43 C42 54.1(5) . . . . ?
C47 N1 C43 C42 173.9(4) . . . . ?
C41 N1 C43 C42 -65.7(5) . . . . ?
C45 N1 C41 C40 63.5(5) . . . . ?
C43 N1 C41 C40 -175.3(4) . . . . ?
C47 N1 C41 C40 -56.3(5) . . . . ?
C43 N1 C45 C44 50.1(5) . . . . ?
C47 N1 C45 C44 -69.5(5) . . . . ?
C41 N1 C45 C44 169.6(4) . . . . ?
